data_4349764
loop_
_publ_author_name
'Mansour, Ahmed M.'
'Friedrich, Alexandra'

_publ_section_title
;
 The CO release properties of \k2N1,N2Mn(i) tricarbonyl photoCORMs with
 tridentate benzimidazole coligands
;
_journal_issue 9
_journal_name_full 'Inorganic Chemistry Frontiers'
_journal_page_first 1517
_journal_paper_doi 10.1039/C7QI00390K
_journal_volume 4
_journal_year 2017
_chemical_formula_moiety 'C22 H13 Br Mn N5 O3, C3 H6 O'
_chemical_formula_sum 'C25 H19 Br Mn N5 O4'
_chemical_formula_weight 588.30
_chemical_properties_physical ', Light-sensitive'
_space_group_crystal_system monoclinic
_space_group_IT_number 15
_space_group_name_Hall '-C 2yc'
_space_group_name_H-M_alt 'C 1 2/c 1'
_atom_sites_solution_hydrogens geom
_atom_sites_solution_primary iterative
_atom_sites_solution_secondary difmap
_audit_creation_date 2016-12-19
_audit_update_record
;
2017-07-06 deposited with the CCDC.
2017-07-31 downloaded from the CCDC.
;
_cell_angle_alpha 90
_cell_angle_beta 106.66(3)
_cell_angle_gamma 90
_cell_formula_units_Z 8
_cell_length_a 28.855(11)
_cell_length_b 6.950(3)
_cell_length_c 25.152(9)
_cell_measurement_reflns_used 9265
_cell_measurement_temperature 100(2)
_cell_measurement_theta_max 28.00
_cell_measurement_theta_min 2.54
_cell_volume 4832(3)
_computing_cell_refinement 'Saint+ ver. V8.34A (Bruker AXS)'
_computing_data_collection 'APEX2 ver. 2014.9 (Bruker AXS)'
_computing_data_reduction 'Saint+ ver. V8.34A (Bruker AXS)'
_computing_molecular_graphics 'ShelXLe (Huebschle et all, 2011)'
_computing_publication_material 'SHELXL-2014/7 (Sheldrick, 2014)'
_computing_structure_refinement 'SHELXL-2014/7 (Sheldrick, 2014)'
_computing_structure_solution 'SHELXT (Sheldrick, 2014)'
_diffrn_ambient_temperature 100(2)
_diffrn_detector 'CCD area detector (Apex2)'
_diffrn_detector_area_resol_mean 8.333
_diffrn_measured_fraction_theta_full 0.999
_diffrn_measured_fraction_theta_max 0.999
_diffrn_measurement_device_type 'Bruker X8-APEX II'
_diffrn_measurement_method '\f and \w scans'
_diffrn_radiation_monochromator graphite
_diffrn_radiation_type MoK\a
_diffrn_radiation_wavelength 0.71073
_diffrn_reflns_av_R_equivalents 0.0487
_diffrn_reflns_av_unetI/netI 0.0333
_diffrn_reflns_Laue_measured_fraction_full 0.999
_diffrn_reflns_Laue_measured_fraction_max 0.999
_diffrn_reflns_limit_h_max 35
_diffrn_reflns_limit_h_min -35
_diffrn_reflns_limit_k_max 8
_diffrn_reflns_limit_k_min -8
_diffrn_reflns_limit_l_max 31
_diffrn_reflns_limit_l_min -31
_diffrn_reflns_number 29317
_diffrn_reflns_point_group_measured_fraction_full 0.999
_diffrn_reflns_point_group_measured_fraction_max 0.999
_diffrn_reflns_theta_full 26.000
_diffrn_reflns_theta_max 26.022
_diffrn_reflns_theta_min 2.947
_diffrn_source 'rotating-anode (Nonius FR-591)'
_exptl_absorpt_coefficient_mu 2.243
_exptl_absorpt_correction_T_max 0.7457
_exptl_absorpt_correction_T_min 0.5700
_exptl_absorpt_correction_type multi-scan
_exptl_absorpt_process_details 'SadAbs 2014/5 (Bruker AXS)'
_exptl_crystal_colour yellow
_exptl_crystal_density_diffrn 1.617
_exptl_crystal_description plate
_exptl_crystal_F_000 2368
_exptl_crystal_recrystallization_method 'recrystallised from acetone by evaporation'
_exptl_crystal_size_max 0.659
_exptl_crystal_size_mid 0.244
_exptl_crystal_size_min 0.074
_refine_diff_density_max 0.929
_refine_diff_density_min -0.463
_refine_diff_density_rms 0.084
_refine_ls_extinction_method none
_refine_ls_goodness_of_fit_ref 1.030
_refine_ls_hydrogen_treatment constr
_refine_ls_matrix_type full
_refine_ls_number_parameters 328
_refine_ls_number_reflns 4772
_refine_ls_number_restraints 6
_refine_ls_restrained_S_all 1.031
_refine_ls_R_factor_all 0.0411
_refine_ls_R_factor_gt 0.0332
_refine_ls_shift/su_max 0.001
_refine_ls_shift/su_mean 0.000
_refine_ls_structure_factor_coef Fsqd
_refine_ls_weighting_details 'w=1/[\s^2^(Fo^2^)+(0.0414P)^2^+14.2008P] where P=(Fo^2^+2Fc^2^)/3'
_refine_ls_weighting_scheme calc
_refine_ls_wR_factor_gt 0.0825
_refine_ls_wR_factor_ref 0.0866
_reflns_Friedel_coverage 0.000
_reflns_number_gt 4150
_reflns_number_total 4772
_reflns_threshold_expression 'I > 2\s(I)'
_cod_data_source_file c7qi00390k2.cif
_cod_data_source_block 1
_cod_original_sg_symbol_H-M 'C 2/c'
_cod_database_code 4349764
_shelx_shelxl_version_number 2014/7
_shelx_space_group_comment
;
The symmetry employed for this shelxl refinement is uniquely defined
by the following loop, which should always be used as a source of
symmetry information in preference to the above space-group names.
They are only intended as comments.
;
_shelx_estimated_absorpt_t_min 0.320
_shelx_estimated_absorpt_t_max 0.852

loop_
_space_group_symop_operation_xyz
'x, y, z'
'-x, y, -z+1/2'
'x+1/2, y+1/2, z'
'-x+1/2, y+1/2, -z+1/2'
'-x, -y, -z'
'x, -y, z-1/2'
'-x+1/2, -y+1/2, -z'
'x+1/2, -y+1/2, z-1/2'

loop_
_atom_site_label
_atom_site_type_symbol
_atom_site_fract_x
_atom_site_fract_y
_atom_site_fract_z
_atom_site_U_iso_or_equiv
_atom_site_adp_type
_atom_site_occupancy
_atom_site_site_symmetry_order
_atom_site_calc_flag
_atom_site_refinement_flags_posn
_atom_site_refinement_flags_adp
Mn1 Mn 0.61174(2) 0.75571(5) 0.40393(2) 0.01332(11) Uani 1 1 d . .
C1 C 0.65346(10) 0.7877(4) 0.36294(11) 0.0176(6) Uani 1 1 d . .
O1 O 0.67774(7) 0.8281(3) 0.33537(8) 0.0247(5) Uani 1 1 d . .
Br1 Br 0.57718(2) 0.43782(4) 0.36111(2) 0.01926(9) Uani 1 1 d . .
N1 N 0.56759(8) 0.7265(3) 0.45328(9) 0.0139(4) Uani 1 1 d . .
C2 C 0.56799(10) 0.8734(4) 0.34734(12) 0.0197(6) Uani 1 1 d . .
O2 O 0.54165(8) 0.9449(3) 0.31004(8) 0.0278(5) Uani 1 1 d . .
N2 N 0.55993(8) 0.6802(3) 0.53763(9) 0.0157(5) Uani 1 1 d . .
H2A H 0.5679 0.6534 0.5733 0.019 Uiso 1 1 calc R U
C3 C 0.63493(9) 0.9877(4) 0.43678(10) 0.0102(5) Uani 1 1 d . U
O3 O 0.64870(7) 1.1225(3) 0.45501(8) 0.0224(4) Uani 1 1 d . .
N3 N 0.65699(8) 0.6069(3) 0.47365(9) 0.0130(4) Uani 1 1 d . .
O4 O 0.59561(9) 0.6115(5) 0.65204(9) 0.0499(7) Uani 1 1 d . .
C4 C 0.52005(9) 0.7638(4) 0.45155(11) 0.0160(5) Uani 1 1 d . .
N4 N 0.76601(8) 0.5510(3) 0.43484(10) 0.0183(5) Uani 1 1 d . .
C5 C 0.48042(10) 0.8160(4) 0.40758(12) 0.0204(6) Uani 1 1 d . .
H5 H 0.4834 0.8358 0.3714 0.024 Uiso 1 1 calc R U
N5 N 0.69571(8) 0.4173(3) 0.38654(9) 0.0169(5) Uani 1 1 d . .
H5N H 0.6658 0.3745 0.3790 0.020 Uiso 1 1 calc R U
C7 C 0.43183(11) 0.8101(4) 0.47205(13) 0.0250(7) Uani 1 1 d . .
H7 H 0.4010 0.8267 0.4779 0.030 Uiso 1 1 calc R U
C6 C 0.43659(10) 0.8378(4) 0.41863(13) 0.0250(6) Uani 1 1 d . .
H6 H 0.4089 0.8725 0.3893 0.030 Uiso 1 1 calc R U
C9 C 0.51498(10) 0.7351(4) 0.50494(12) 0.0168(6) Uani 1 1 d . .
C8 C 0.47056(11) 0.7596(4) 0.51616(13) 0.0215(6) Uani 1 1 d . .
H8 H 0.4673 0.7422 0.5524 0.026 Uiso 1 1 calc R U
C23 C 0.58004(12) 0.5926(5) 0.69146(12) 0.0322(7) Uani 1 1 d . .
C22 C 0.72554(10) 0.4067(4) 0.35271(12) 0.0184(6) Uani 1 1 d . .
C21 C 0.71928(11) 0.3299(4) 0.29982(12) 0.0243(6) Uani 1 1 d . .
H21 H 0.6896 0.2727 0.2795 0.029 Uiso 1 1 calc R U
C20 C 0.75802(12) 0.3412(4) 0.27860(13) 0.0288(7) Uani 1 1 d . .
H20 H 0.7551 0.2899 0.2428 0.035 Uiso 1 1 calc R U
C24 C 0.5864(2) 0.4104(6) 0.72321(17) 0.0711(16) Uani 1 1 d . .
H24A H 0.5547 0.3622 0.7241 0.107 Uiso 1 1 calc R U
H24B H 0.6067 0.4334 0.7612 0.107 Uiso 1 1 calc R U
H24C H 0.6020 0.3150 0.7053 0.107 Uiso 1 1 calc R U
C25 C 0.55413(16) 0.7491(6) 0.70974(18) 0.0533(11) Uani 1 1 d . .
H25A H 0.5692 0.7744 0.7493 0.080 Uiso 1 1 calc R U
H25B H 0.5203 0.7121 0.7038 0.080 Uiso 1 1 calc R U
H25C H 0.5556 0.8656 0.6883 0.080 Uiso 1 1 calc R U
C19 C 0.80176(12) 0.4264(4) 0.30848(14) 0.0287(7) Uani 1 1 d . .
H19 H 0.8277 0.4318 0.2923 0.034 Uiso 1 1 calc R U
C18 C 0.80810(11) 0.5023(4) 0.36055(13) 0.0249(6) Uani 1 1 d . .
H18 H 0.8378 0.5603 0.3804 0.030 Uiso 1 1 calc R U
C17 C 0.76915(10) 0.4911(4) 0.38338(12) 0.0188(6) Uani 1 1 d . .
C16 C 0.72144(10) 0.5070(4) 0.43419(11) 0.0159(5) Uani 1 1 d . .
C15 C 0.70204(9) 0.5352(3) 0.48174(11) 0.0151(5) Uani 1 1 d . .
C14 C 0.73065(10) 0.4773(4) 0.53395(11) 0.0182(6) Uani 1 1 d . .
H14 H 0.7626 0.4322 0.5385 0.022 Uiso 1 1 calc R U
C13 C 0.71240(10) 0.4858(4) 0.57881(11) 0.0200(6) Uani 1 1 d . .
H13 H 0.7318 0.4495 0.6147 0.024 Uiso 1 1 calc R U
C12 C 0.66547(10) 0.5480(4) 0.57078(11) 0.0176(6) Uani 1 1 d . .
H12 H 0.6514 0.5489 0.6006 0.021 Uiso 1 1 calc R U
C11 C 0.63942(9) 0.6089(4) 0.51838(11) 0.0144(5) Uani 1 1 d . .
C10 C 0.58964(9) 0.6750(4) 0.50472(10) 0.0140(5) Uani 1 1 d . .

loop_
_atom_site_aniso_label
_atom_site_aniso_U_11
_atom_site_aniso_U_22
_atom_site_aniso_U_33
_atom_site_aniso_U_23
_atom_site_aniso_U_13
_atom_site_aniso_U_12
Mn1 0.0140(2) 0.0122(2) 0.0142(2) 0.00243(15) 0.00485(16) 0.00152(15)
C1 0.0211(14) 0.0122(13) 0.0187(13) 0.0015(10) 0.0043(12) 0.0030(11)
O1 0.0266(11) 0.0237(11) 0.0287(11) 0.0050(9) 0.0159(9) 0.0021(9)
Br1 0.02238(15) 0.01729(15) 0.01769(15) -0.00107(10) 0.00505(11) -0.00204(11)
N1 0.0143(11) 0.0098(10) 0.0178(11) -0.0001(8) 0.0051(9) 0.0002(8)
C2 0.0204(14) 0.0182(13) 0.0218(14) 0.0015(12) 0.0078(12) -0.0006(12)
O2 0.0276(11) 0.0300(12) 0.0220(11) 0.0091(9) 0.0008(9) 0.0062(9)
N2 0.0201(12) 0.0116(11) 0.0172(11) 0.0010(9) 0.0080(9) -0.0006(9)
C3 0.0101(5) 0.0103(5) 0.0105(5) 0.0007(3) 0.0034(3) 0.0006(3)
O3 0.0162(9) 0.0307(11) 0.0216(10) 0.0062(9) 0.0075(8) 0.0049(9)
N3 0.0149(11) 0.0068(10) 0.0175(11) -0.0010(8) 0.0048(9) -0.0013(8)
O4 0.0419(15) 0.091(2) 0.0205(12) 0.0062(13) 0.0143(11) 0.0107(15)
C4 0.0151(13) 0.0114(12) 0.0238(14) -0.0026(10) 0.0094(11) -0.0010(10)
N4 0.0178(11) 0.0133(11) 0.0241(12) -0.0001(9) 0.0065(10) 0.0047(9)
C5 0.0193(14) 0.0190(14) 0.0235(14) -0.0010(12) 0.0070(12) 0.0016(11)
N5 0.0168(11) 0.0131(11) 0.0206(12) -0.0014(9) 0.0053(9) 0.0000(9)
C7 0.0201(14) 0.0148(13) 0.0454(19) -0.0082(13) 0.0177(14) -0.0025(12)
C6 0.0143(14) 0.0207(15) 0.0377(17) -0.0064(13) 0.0038(13) 0.0010(12)
C9 0.0211(14) 0.0079(12) 0.0238(14) -0.0025(10) 0.0101(12) -0.0019(10)
C8 0.0264(15) 0.0106(13) 0.0346(16) -0.0055(11) 0.0202(13) -0.0048(11)
C23 0.0304(17) 0.049(2) 0.0152(14) 0.0033(14) 0.0034(13) 0.0056(15)
C22 0.0208(14) 0.0114(13) 0.0238(14) 0.0031(11) 0.0078(12) 0.0047(11)
C21 0.0280(16) 0.0188(14) 0.0259(15) -0.0010(12) 0.0072(13) 0.0028(12)
C20 0.0398(18) 0.0235(16) 0.0269(16) -0.0003(13) 0.0157(14) 0.0078(14)
C24 0.147(5) 0.041(2) 0.030(2) -0.0025(18) 0.033(3) 0.021(3)
C25 0.059(3) 0.058(3) 0.049(2) 0.022(2) 0.026(2) 0.029(2)
C19 0.0308(16) 0.0231(15) 0.0399(18) 0.0037(13) 0.0226(15) 0.0084(13)
C18 0.0197(14) 0.0194(14) 0.0379(17) 0.0002(13) 0.0120(13) 0.0050(12)
C17 0.0214(14) 0.0090(12) 0.0272(15) 0.0005(11) 0.0088(12) 0.0054(11)
C16 0.0180(13) 0.0077(11) 0.0212(14) 0.0028(10) 0.0043(11) 0.0024(10)
C15 0.0168(13) 0.0059(12) 0.0222(14) 0.0005(10) 0.0050(11) -0.0007(10)
C14 0.0174(13) 0.0100(12) 0.0246(14) 0.0003(11) 0.0018(11) 0.0016(10)
C13 0.0251(15) 0.0115(13) 0.0186(14) 0.0025(11) -0.0013(11) 0.0007(11)
C12 0.0225(14) 0.0141(13) 0.0159(13) 0.0013(10) 0.0053(11) -0.0009(11)
C11 0.0198(13) 0.0057(11) 0.0183(13) -0.0015(10) 0.0065(11) -0.0015(10)
C10 0.0186(13) 0.0075(12) 0.0164(13) -0.0003(10) 0.0059(11) -0.0013(10)

loop_
_atom_type_symbol
_atom_type_description
_atom_type_scat_dispersion_real
_atom_type_scat_dispersion_imag
_atom_type_scat_source
C C 0.0033 0.0016 'International Tables Vol C Tables 4.2.6.8 and 6.1.1.4'
H H 0.0000 0.0000 'International Tables Vol C Tables 4.2.6.8 and 6.1.1.4'
N N 0.0061 0.0033 'International Tables Vol C Tables 4.2.6.8 and 6.1.1.4'
O O 0.0106 0.0060 'International Tables Vol C Tables 4.2.6.8 and 6.1.1.4'
Mn Mn 0.3368 0.7283 'International Tables Vol C Tables 4.2.6.8 and 6.1.1.4'
Br Br -0.2901 2.4595 'International Tables Vol C Tables 4.2.6.8 and 6.1.1.4'

loop_
_exptl_crystal_face_index_h
_exptl_crystal_face_index_k
_exptl_crystal_face_index_l
_exptl_crystal_face_perp_dist
-2.00 3.00 1.00 0.2590
-1.00 0.00 0.00 0.1060
-1.00 2.00 0.00 0.2610
-3.00 0.00 -1.00 0.0970
-2.00 -3.00 0.00 0.3240
0.00 0.00 1.00 0.0280
0.00 0.00 -1.00 0.0370
3.00 0.00 1.00 0.0790
-1.00 -1.00 1.00 0.3040
1.00 -1.00 3.00 0.2150
2.00 -1.00 2.00 0.2350

loop_
_geom_angle_atom_site_label_1
_geom_angle_atom_site_label_2
_geom_angle_atom_site_label_3
_geom_angle
C2 Mn1 C1 85.66(12)
C2 Mn1 C3 92.23(12)
C1 Mn1 C3 86.15(11)
C2 Mn1 N1 96.20(11)
C1 Mn1 N1 176.98(11)
C3 Mn1 N1 91.39(10)
C2 Mn1 N3 173.87(11)
C1 Mn1 N3 100.24(11)
C3 Mn1 N3 89.86(10)
N1 Mn1 N3 77.98(9)
C2 Mn1 Br1 87.65(10)
C1 Mn1 Br1 96.32(9)
C3 Mn1 Br1 177.51(8)
N1 Mn1 Br1 86.16(6)
N3 Mn1 Br1 90.01(7)
O1 C1 Mn1 172.3(2)
C10 N1 C4 106.1(2)
C10 N1 Mn1 114.64(17)
C4 N1 Mn1 138.83(18)
O2 C2 Mn1 176.8(3)
C10 N2 C9 107.2(2)
C10 N2 H2A 126.4
C9 N2 H2A 126.4
O3 C3 Mn1 178.7(2)
C15 N3 C11 116.7(2)
C15 N3 Mn1 129.71(18)
C11 N3 Mn1 112.97(17)
N1 C4 C5 130.9(3)
N1 C4 C9 108.5(2)
C5 C4 C9 120.6(2)
C16 N4 C17 104.1(2)
C6 C5 C4 117.4(3)
C6 C5 H5 121.3
C4 C5 H5 121.3
C16 N5 C22 106.7(2)
C16 N5 H5N 126.6
C22 N5 H5N 126.6
C8 C7 C6 121.9(3)
C8 C7 H7 119.1
C6 C7 H7 119.1
C5 C6 C7 121.7(3)
C5 C6 H6 119.2
C7 C6 H6 119.2
N2 C9 C8 132.4(3)
N2 C9 C4 105.8(2)
C8 C9 C4 121.8(3)
C7 C8 C9 116.6(3)
C7 C8 H8 121.7
C9 C8 H8 121.7
O4 C23 C25 121.3(3)
O4 C23 C24 121.2(4)
C25 C23 C24 117.4(3)
N5 C22 C21 132.6(3)
N5 C22 C17 105.0(2)
C21 C22 C17 122.3(3)
C20 C21 C22 116.9(3)
C20 C21 H21 121.6
C22 C21 H21 121.6
C21 C20 C19 121.6(3)
C21 C20 H20 119.2
C19 C20 H20 119.2
C23 C24 H24A 109.5
C23 C24 H24B 109.5
H24A C24 H24B 109.5
C23 C24 H24C 109.5
H24A C24 H24C 109.5
H24B C24 H24C 109.5
C23 C25 H25A 109.5
C23 C25 H25B 109.5
H25A C25 H25B 109.5
C23 C25 H25C 109.5
H25A C25 H25C 109.5
H25B C25 H25C 109.5
C18 C19 C20 121.8(3)
C18 C19 H19 119.1
C20 C19 H19 119.1
C19 C18 C17 117.7(3)
C19 C18 H18 121.1
C17 C18 H18 121.1
N4 C17 C22 110.5(2)
N4 C17 C18 129.7(3)
C22 C17 C18 119.7(3)
N4 C16 N5 113.6(2)
N4 C16 C15 123.8(2)
N5 C16 C15 122.4(2)
N3 C15 C14 122.1(2)
N3 C15 C16 120.0(2)
C14 C15 C16 117.8(2)
C13 C14 C15 119.8(3)
C13 C14 H14 120.1
C15 C14 H14 120.1
C14 C13 C12 118.9(3)
C14 C13 H13 120.5
C12 C13 H13 120.5
C13 C12 C11 118.5(3)
C13 C12 H12 120.7
C11 C12 H12 120.7
N3 C11 C12 123.7(2)
N3 C11 C10 112.7(2)
C12 C11 C10 123.6(2)
N1 C10 N2 112.4(2)
N1 C10 C11 119.0(2)
N2 C10 C11 128.4(2)

loop_
_geom_bond_atom_site_label_1
_geom_bond_atom_site_label_2
_geom_bond_distance
Mn1 C2 1.805(3)
Mn1 C1 1.809(3)
Mn1 C3 1.847(3)
Mn1 N1 2.028(2)
Mn1 N3 2.130(2)
Mn1 Br1 2.5336(10)
C1 O1 1.153(3)
N1 C10 1.317(3)
N1 C4 1.384(3)
C2 O2 1.138(3)
N2 C10 1.352(3)
N2 C9 1.376(4)
N2 H2A 0.8800
C3 O3 1.068(3)
N3 C15 1.352(3)
N3 C11 1.360(3)
O4 C23 1.208(4)
C4 C5 1.392(4)
C4 C9 1.406(4)
N4 C16 1.317(4)
N4 C17 1.387(4)
C5 C6 1.379(4)
C5 H5 0.9500
N5 C16 1.366(3)
N5 C22 1.375(4)
N5 H5N 0.8800
C7 C8 1.375(4)
C7 C6 1.403(4)
C7 H7 0.9500
C6 H6 0.9500
C9 C8 1.400(4)
C8 H8 0.9500
C23 C25 1.467(5)
C23 C24 1.480(5)
C22 C21 1.396(4)
C22 C17 1.402(4)
C21 C20 1.372(4)
C21 H21 0.9500
C20 C19 1.402(5)
C20 H20 0.9500
C24 H24A 0.9800
C24 H24B 0.9800
C24 H24C 0.9800
C25 H25A 0.9800
C25 H25B 0.9800
C25 H25C 0.9800
C19 C18 1.375(4)
C19 H19 0.9500
C18 C17 1.403(4)
C18 H18 0.9500
C16 C15 1.472(4)
C15 C14 1.395(4)
C14 C13 1.376(4)
C14 H14 0.9500
C13 C12 1.380(4)
C13 H13 0.9500
C12 C11 1.383(4)
C12 H12 0.9500
C11 C10 1.452(4)

loop_
_geom_torsion_atom_site_label_1
_geom_torsion_atom_site_label_2
_geom_torsion_atom_site_label_3
_geom_torsion_atom_site_label_4
_geom_torsion
C10 N1 C4 C5 -177.3(3)
Mn1 N1 C4 C5 11.2(5)
C10 N1 C4 C9 1.0(3)
Mn1 N1 C4 C9 -170.57(19)
N1 C4 C5 C6 178.0(3)
C9 C4 C5 C6 0.0(4)
C4 C5 C6 C7 0.4(4)
C8 C7 C6 C5 -0.1(4)
C10 N2 C9 C8 178.2(3)
C10 N2 C9 C4 -0.6(3)
N1 C4 C9 N2 -0.2(3)
C5 C4 C9 N2 178.3(2)
N1 C4 C9 C8 -179.2(2)
C5 C4 C9 C8 -0.7(4)
C6 C7 C8 C9 -0.7(4)
N2 C9 C8 C7 -177.6(3)
C4 C9 C8 C7 1.1(4)
C16 N5 C22 C21 179.4(3)
C16 N5 C22 C17 0.8(3)
N5 C22 C21 C20 -178.6(3)
C17 C22 C21 C20 -0.3(4)
C22 C21 C20 C19 -0.3(4)
C21 C20 C19 C18 0.2(5)
C20 C19 C18 C17 0.3(4)
C16 N4 C17 C22 -1.2(3)
C16 N4 C17 C18 179.6(3)
N5 C22 C17 N4 0.2(3)
C21 C22 C17 N4 -178.5(2)
N5 C22 C17 C18 179.5(2)
C21 C22 C17 C18 0.8(4)
C19 C18 C17 N4 178.3(3)
C19 C18 C17 C22 -0.8(4)
C17 N4 C16 N5 1.8(3)
C17 N4 C16 C15 176.7(2)
C22 N5 C16 N4 -1.8(3)
C22 N5 C16 C15 -176.7(2)
C11 N3 C15 C14 -4.1(4)
Mn1 N3 C15 C14 166.25(19)
C11 N3 C15 C16 172.9(2)
Mn1 N3 C15 C16 -16.8(3)
N4 C16 C15 N3 137.6(3)
N5 C16 C15 N3 -48.0(3)
N4 C16 C15 C14 -45.4(4)
N5 C16 C15 C14 129.1(3)
N3 C15 C14 C13 2.5(4)
C16 C15 C14 C13 -174.5(2)
C15 C14 C13 C12 1.4(4)
C14 C13 C12 C11 -3.3(4)
C15 N3 C11 C12 2.0(4)
Mn1 N3 C11 C12 -169.9(2)
C15 N3 C11 C10 -175.7(2)
Mn1 N3 C11 C10 12.3(3)
C13 C12 C11 N3 1.7(4)
C13 C12 C11 C10 179.2(2)
C4 N1 C10 N2 -1.5(3)
Mn1 N1 C10 N2 172.44(16)
C4 N1 C10 C11 174.3(2)
Mn1 N1 C10 C11 -11.8(3)
C9 N2 C10 N1 1.3(3)
C9 N2 C10 C11 -173.9(2)
N3 C11 C10 N1 -0.9(3)
C12 C11 C10 N1 -178.6(2)
N3 C11 C10 N2 174.1(2)
C12 C11 C10 N2 -3.7(4)
